data_1508391
loop_
_publ_author_name
'Khan, Imtiaz'
'White, Jonathan M.'

_publ_section_title
;
 Simple and Efficient One-Pot Synthesis, Spectroscopic Characterization
 and Crystal Structure of Methyl
 5-(4-Chlorobenzoyloxy)-1-phenyl-1H-pyrazole-3-carboxylate
;
_journal_issue 3
_journal_name_full Crystals
_journal_page_first 967
_journal_page_last 973
_journal_paper_doi 10.3390/cryst2030967
_journal_volume 2
_journal_year 2012
_chemical_formula_sum 'C18 H13 Cl N2 O4'
_chemical_formula_weight 356.75
_chemical_name_systematic
;
 ?
;
_space_group_IT_number 19
_symmetry_cell_setting orthorhombic
_symmetry_space_group_name_Hall 'P 2ac 2ab'
_symmetry_space_group_name_H-M 'P 21 21 21'
_atom_sites_solution_hydrogens geom
_atom_sites_solution_primary direct
_atom_sites_solution_secondary difmap
_audit_creation_method SHELXL-97
_cell_angle_alpha 90.00
_cell_angle_beta 90.00
_cell_angle_gamma 90.00
_cell_formula_units_Z 4
_cell_length_a 6.6491(3)
_cell_length_b 7.9627(6)
_cell_length_c 30.621(5)
_cell_measurement_reflns_used 3125
_cell_measurement_temperature 130.00(10)
_cell_measurement_theta_max 29.1637
_cell_measurement_theta_min 2.8761
_cell_volume 1621.2(3)
_computing_cell_refinement
;
CrysAlisPro, Agilent Technologies,
Version 1.171.35.15 (release 03-08-2011 CrysAlis171 .NET)
(compiled Aug  3 2011,13:03:54)
;
_computing_data_collection
;
CrysAlisPro, Agilent Technologies,
Version 1.171.35.15 (release 03-08-2011 CrysAlis171 .NET)
(compiled Aug  3 2011,13:03:54)
;
_computing_data_reduction
;
CrysAlisPro, Agilent Technologies,
Version 1.171.35.15 (release 03-08-2011 CrysAlis171 .NET)
(compiled Aug  3 2011,13:03:54)
;
_computing_structure_refinement 'SHELXL-97 (Sheldrick, 1997)'
_diffrn_ambient_temperature 130.00(10)
_diffrn_measured_fraction_theta_full 0.998
_diffrn_measured_fraction_theta_max 0.998
_diffrn_measurement_device_type 'SuperNova, Dual, Cu at zero, Atlas'
_diffrn_measurement_method '\w scans'
_diffrn_radiation_monochromator mirror
_diffrn_radiation_source 'SuperNova (Mo) X-ray Source'
_diffrn_radiation_type 'Mo K\a'
_diffrn_radiation_wavelength 0.7107
_diffrn_reflns_av_R_equivalents 0.0238
_diffrn_reflns_av_sigmaI/netI 0.0354
_diffrn_reflns_limit_h_max 7
_diffrn_reflns_limit_h_min -7
_diffrn_reflns_limit_k_max 9
_diffrn_reflns_limit_k_min -7
_diffrn_reflns_limit_l_max 36
_diffrn_reflns_limit_l_min -34
_diffrn_reflns_number 5667
_diffrn_reflns_theta_full 24.99
_diffrn_reflns_theta_max 24.99
_diffrn_reflns_theta_min 2.88
_exptl_absorpt_coefficient_mu 0.262
_exptl_absorpt_correction_T_max 1.00000
_exptl_absorpt_correction_T_min 0.70706
_exptl_absorpt_correction_type multi-scan
_exptl_absorpt_process_details
;
CrysAlisPro, Agilent Technologies,
Version 1.171.35.15 (release 03-08-2011 CrysAlis171 .NET)
(compiled Aug  3 2011,13:03:54)
Empirical absorption correction using spherical harmonics,
 implemented in SCALE3 ABSPACK scaling algorithm.
;
_exptl_crystal_colour yellow
_exptl_crystal_density_diffrn 1.462
_exptl_crystal_density_method 'not measured'
_exptl_crystal_description rod
_exptl_crystal_F_000 736
_exptl_crystal_size_max 0.6
_exptl_crystal_size_mid 0.17
_exptl_crystal_size_min 0.16
_refine_diff_density_max 0.175
_refine_diff_density_min -0.201
_refine_diff_density_rms 0.041
_refine_ls_abs_structure_details 'Flack H D (1983), Acta Cryst. A39, 876-881'
_refine_ls_abs_structure_Flack 0.06(7)
_refine_ls_extinction_expression Fc^*^=kFc[1+0.001xFc^2^\l^3^/sin(2\q)]^-1/4^
_refine_ls_extinction_method SHELXL
_refine_ls_goodness_of_fit_ref 1.122
_refine_ls_hydrogen_treatment constr
_refine_ls_matrix_type full
_refine_ls_number_parameters 228
_refine_ls_number_reflns 2678
_refine_ls_number_restraints 0
_refine_ls_restrained_S_all 1.122
_refine_ls_R_factor_all 0.0354
_refine_ls_R_factor_gt 0.0310
_refine_ls_shift/su_max 0.000
_refine_ls_shift/su_mean 0.000
_refine_ls_structure_factor_coef Fsqd
_refine_ls_weighting_details 'calc w=1/[\s^2^(Fo^2^)+(0.0424P)^2^+0.1036P] where P=(Fo^2^+2Fc^2^)/3'
_refine_ls_weighting_scheme calc
_refine_ls_wR_factor_gt 0.0795
_refine_ls_wR_factor_ref 0.0819
_reflns_number_gt 2478
_reflns_number_total 2678
_reflns_threshold_expression >2sigma(I)
_cod_data_source_file C18H13ClN2O4_P212121crystals-02-00967-s001_DC135.cif
_cod_data_source_block shelxl
_cod_database_code 1508391

loop_
_symmetry_equiv_pos_as_xyz
'x, y, z'
'-x+1/2, -y, z+1/2'
'-x, y+1/2, -z+1/2'
'x+1/2, -y+1/2, -z'

loop_
_atom_site_label
_atom_site_type_symbol
_atom_site_fract_x
_atom_site_fract_y
_atom_site_fract_z
_atom_site_U_iso_or_equiv
_atom_site_adp_type
_atom_site_occupancy
_atom_site_symmetry_multiplicity
_atom_site_calc_flag
_atom_site_refinement_flags
C1 C 0.1931(3) 0.7457(3) 0.08976(7) 0.0172(5) Uani 1 1 d .
C2 C 0.2669(4) 0.7203(3) 0.13138(7) 0.0197(5) Uani 1 1 d .
H2 H 0.1956 0.7599 0.1554 0.024 Uiso 1 1 calc R
C3 C 0.4469(4) 0.6361(3) 0.13745(8) 0.0218(5) Uani 1 1 d .
H3 H 0.4972 0.6188 0.1654 0.026 Uiso 1 1 calc R
C4 C 0.5509(3) 0.5780(3) 0.10140(8) 0.0200(5) Uani 1 1 d .
C5 C 0.4797(3) 0.6041(3) 0.05958(8) 0.0211(5) Uani 1 1 d .
H5 H 0.5516 0.5655 0.0355 0.025 Uiso 1 1 calc R
C6 C 0.3007(4) 0.6883(3) 0.05401(7) 0.0209(5) Uani 1 1 d .
H6 H 0.2515 0.7067 0.0260 0.025 Uiso 1 1 calc R
C7 C 0.0031(3) 0.8353(3) 0.08111(7) 0.0176(5) Uani 1 1 d .
C8 C -0.2574(3) 0.9808(2) 0.11769(7) 0.0163(5) Uani 1 1 d .
C9 C -0.3878(3) 1.0313(3) 0.08612(7) 0.0170(5) Uani 1 1 d .
H9 H -0.3778 1.0164 0.0561 0.020 Uiso 1 1 calc R
C10 C -0.5409(3) 1.1113(3) 0.10969(7) 0.0183(5) Uani 1 1 d .
C11 C -0.2499(4) 0.9983(2) 0.19958(7) 0.0189(5) Uani 1 1 d .
C12 C -0.0540(4) 1.0409(3) 0.20862(7) 0.0242(5) Uani 1 1 d .
H12 H 0.0282 1.0875 0.1872 0.029 Uiso 1 1 calc R
C13 C 0.0179(4) 1.0126(3) 0.25046(8) 0.0299(6) Uani 1 1 d .
H13 H 0.1499 1.0409 0.2572 0.036 Uiso 1 1 calc R
C14 C -0.1021(4) 0.9436(3) 0.28205(8) 0.0334(6) Uani 1 1 d .
H14 H -0.0517 0.9266 0.3100 0.040 Uiso 1 1 calc R
C15 C -0.2989(4) 0.8992(3) 0.27233(8) 0.0321(6) Uani 1 1 d .
H15 H -0.3800 0.8506 0.2936 0.038 Uiso 1 1 calc R
C16 C -0.3738(4) 0.9274(3) 0.23086(8) 0.0267(6) Uani 1 1 d .
H16 H -0.5058 0.8991 0.2241 0.032 Uiso 1 1 calc R
C17 C -0.7257(4) 1.1913(3) 0.09295(7) 0.0194(5) Uani 1 1 d .
C18 C -0.9034(4) 1.2580(3) 0.02883(8) 0.0261(6) Uani 1 1 d .
H18A H -1.0228 1.2059 0.0401 0.039 Uiso 1 1 calc R
H18B H -0.8967 1.2412 -0.0022 0.039 Uiso 1 1 calc R
H18C H -0.9067 1.3762 0.0350 0.039 Uiso 1 1 calc R
N1 N -0.5094(3) 1.1092(2) 0.15258(6) 0.0197(4) Uani 1 1 d .
N2 N -0.3304(3) 1.0297(2) 0.15695(6) 0.0186(4) Uani 1 1 d .
Cl1 Cl 0.77443(9) 0.47053(7) 0.108846(19) 0.02688(17) Uani 1 1 d .
O1 O -0.0700(2) 0.8592(2) 0.04606(5) 0.0258(4) Uani 1 1 d .
O2 O -0.0813(2) 0.89195(19) 0.11892(5) 0.0199(4) Uani 1 1 d .
O3 O -0.7286(2) 1.18398(19) 0.04922(5) 0.0235(4) Uani 1 1 d .
O4 O -0.8552(2) 1.2538(2) 0.11474(6) 0.0292(4) Uani 1 1 d .

loop_
_atom_site_aniso_label
_atom_site_aniso_U_11
_atom_site_aniso_U_22
_atom_site_aniso_U_33
_atom_site_aniso_U_23
_atom_site_aniso_U_13
_atom_site_aniso_U_12
C1 0.0158(11) 0.0143(10) 0.0215(12) -0.0032(9) 0.0008(10) -0.0019(10)
C2 0.0208(12) 0.0213(11) 0.0169(11) -0.0007(9) 0.0049(10) -0.0022(12)
C3 0.0216(12) 0.0236(13) 0.0201(13) 0.0026(9) 0.0001(10) -0.0006(12)
C4 0.0168(11) 0.0150(11) 0.0282(14) 0.0023(9) 0.0004(10) -0.0011(10)
C5 0.0201(12) 0.0211(11) 0.0221(13) -0.0063(9) 0.0021(10) -0.0001(11)
C6 0.0223(12) 0.0211(11) 0.0192(12) -0.0027(9) -0.0011(10) -0.0024(11)
C7 0.0199(12) 0.0170(11) 0.0158(13) -0.0013(9) 0.0024(10) -0.0027(10)
C8 0.0172(11) 0.0152(10) 0.0165(11) -0.0021(8) 0.0003(10) -0.0002(11)
C9 0.0195(11) 0.0163(10) 0.0151(11) -0.0004(9) 0.0006(9) -0.0024(10)
C10 0.0184(11) 0.0182(10) 0.0184(13) 0.0016(9) 0.0021(10) -0.0042(10)
C11 0.0263(12) 0.0163(10) 0.0142(11) -0.0020(8) 0.0039(10) 0.0074(11)
C12 0.0282(13) 0.0249(12) 0.0193(12) -0.0031(10) -0.0020(10) 0.0028(12)
C13 0.0346(13) 0.0305(14) 0.0247(13) -0.0044(10) -0.0071(11) 0.0044(13)
C14 0.0528(17) 0.0285(13) 0.0189(14) -0.0022(11) -0.0059(13) 0.0106(14)
C15 0.0518(17) 0.0270(12) 0.0174(12) 0.0042(10) 0.0118(12) 0.0063(14)
C16 0.0287(13) 0.0262(13) 0.0252(14) -0.0006(10) 0.0048(11) 0.0043(12)
C17 0.0214(12) 0.0168(10) 0.0202(12) -0.0001(9) 0.0029(11) -0.0029(11)
C18 0.0221(13) 0.0288(12) 0.0274(13) 0.0048(11) -0.0059(11) -0.0006(12)
N1 0.0181(10) 0.0193(9) 0.0218(11) -0.0021(8) 0.0016(8) 0.0034(9)
N2 0.0190(10) 0.0195(9) 0.0171(10) 0.0006(8) -0.0010(8) 0.0038(9)
Cl1 0.0183(3) 0.0245(3) 0.0379(4) 0.0010(2) -0.0001(3) 0.0039(3)
O1 0.0244(9) 0.0383(9) 0.0146(9) -0.0024(7) 0.0000(8) 0.0067(8)
O2 0.0202(8) 0.0247(8) 0.0147(8) -0.0021(6) -0.0004(7) 0.0080(8)
O3 0.0200(8) 0.0301(8) 0.0206(8) 0.0012(6) -0.0009(8) 0.0060(8)
O4 0.0227(9) 0.0402(10) 0.0246(10) 0.0011(8) 0.0036(8) 0.0114(8)

loop_
_atom_type_symbol
_atom_type_description
_atom_type_scat_dispersion_real
_atom_type_scat_dispersion_imag
_atom_type_scat_source
C C 0.0033 0.0016 'International Tables Vol C Tables 4.2.6.8 and 6.1.1.4'
H H 0.0000 0.0000 'International Tables Vol C Tables 4.2.6.8 and 6.1.1.4'
N N 0.0061 0.0033 'International Tables Vol C Tables 4.2.6.8 and 6.1.1.4'
Cl Cl 0.1484 0.1585 'International Tables Vol C Tables 4.2.6.8 and 6.1.1.4'
O O 0.0106 0.0060 'International Tables Vol C Tables 4.2.6.8 and 6.1.1.4'

loop_
_geom_angle_atom_site_label_1
_geom_angle_atom_site_label_2
_geom_angle_atom_site_label_3
_geom_angle
C2 C1 C6 119.8(2)
C2 C1 C7 122.8(2)
C6 C1 C7 117.4(2)
C1 C2 C3 120.2(2)
C1 C2 H2 119.9
C3 C2 H2 119.9
C4 C3 C2 119.2(2)
C4 C3 H3 120.4
C2 C3 H3 120.4
C5 C4 C3 121.2(2)
C5 C4 Cl1 119.43(18)
C3 C4 Cl1 119.34(18)
C6 C5 C4 119.0(2)
C6 C5 H5 120.5
C4 C5 H5 120.5
C5 C6 C1 120.6(2)
C5 C6 H6 119.7
C1 C6 H6 119.7
O1 C7 O2 122.9(2)
O1 C7 C1 126.0(2)
O2 C7 C1 111.11(19)
N2 C8 C9 108.50(19)
N2 C8 O2 115.55(18)
C9 C8 O2 135.92(19)
C8 C9 C10 103.4(2)
C8 C9 H9 128.3
C10 C9 H9 128.3
N1 C10 C9 112.9(2)
N1 C10 C17 118.7(2)
C9 C10 C17 128.5(2)
C12 C11 C16 121.7(2)
C12 C11 N2 119.6(2)
C16 C11 N2 118.6(2)
C11 C12 C13 118.2(2)
C11 C12 H12 120.9
C13 C12 H12 120.9
C14 C13 C12 121.2(2)
C14 C13 H13 119.4
C12 C13 H13 119.4
C13 C14 C15 120.0(2)
C13 C14 H14 120.0
C15 C14 H14 120.0
C16 C15 C14 119.7(2)
C16 C15 H15 120.2
C14 C15 H15 120.2
C15 C16 C11 119.2(2)
C15 C16 H16 120.4
C11 C16 H16 120.4
O4 C17 O3 124.3(2)
O4 C17 C10 125.7(2)
O3 C17 C10 109.9(2)
O3 C18 H18A 109.5
O3 C18 H18B 109.5
H18A C18 H18B 109.5
O3 C18 H18C 109.5
H18A C18 H18C 109.5
H18B C18 H18C 109.5
C10 N1 N2 103.98(17)
N1 N2 C8 111.23(17)
N1 N2 C11 119.99(17)
C8 N2 C11 128.65(18)
C7 O2 C8 119.99(17)
C17 O3 C18 115.20(19)

loop_
_geom_bond_atom_site_label_1
_geom_bond_atom_site_label_2
_geom_bond_distance
C1 C2 1.381(3)
C1 C6 1.386(3)
C1 C7 1.475(3)
C2 C3 1.385(3)
C2 H2 0.9300
C3 C4 1.382(3)
C3 H3 0.9300
C4 C5 1.381(3)
C4 Cl1 1.730(2)
C5 C6 1.377(3)
C5 H5 0.9300
C6 H6 0.9300
C7 O1 1.193(3)
C7 O2 1.364(3)
C8 N2 1.354(3)
C8 C9 1.359(3)
C8 O2 1.368(3)
C9 C10 1.401(3)
C9 H9 0.9300
C10 N1 1.330(3)
C10 C17 1.476(3)
C11 C12 1.374(3)
C11 C16 1.384(3)
C11 N2 1.433(3)
C12 C13 1.386(3)
C12 H12 0.9300
C13 C14 1.369(4)
C13 H13 0.9300
C14 C15 1.388(4)
C14 H14 0.9300
C15 C16 1.382(3)
C15 H15 0.9300
C16 H16 0.9300
C17 O4 1.198(3)
C17 O3 1.340(3)
C18 O3 1.445(3)
C18 H18A 0.9600
C18 H18B 0.9600
C18 H18C 0.9600
N1 N2 1.355(3)

loop_
_geom_torsion_atom_site_label_1
_geom_torsion_atom_site_label_2
_geom_torsion_atom_site_label_3
_geom_torsion_atom_site_label_4
_geom_torsion
C6 C1 C2 C3 -0.7(3)
C7 C1 C2 C3 -179.63(19)
C1 C2 C3 C4 0.0(3)
C2 C3 C4 C5 0.7(3)
C2 C3 C4 Cl1 -179.26(16)
C3 C4 C5 C6 -0.7(3)
Cl1 C4 C5 C6 179.34(16)
C4 C5 C6 C1 -0.1(3)
C2 C1 C6 C5 0.8(3)
C7 C1 C6 C5 179.77(19)
C2 C1 C7 O1 -178.9(2)
C6 C1 C7 O1 2.2(3)
C2 C1 C7 O2 2.1(3)
C6 C1 C7 O2 -176.90(19)
N2 C8 C9 C10 -0.4(2)
O2 C8 C9 C10 177.3(2)
C8 C9 C10 N1 -0.7(2)
C8 C9 C10 C17 -179.6(2)
C16 C11 C12 C13 -0.6(3)
N2 C11 C12 C13 178.5(2)
C11 C12 C13 C14 0.2(3)
C12 C13 C14 C15 0.6(4)
C13 C14 C15 C16 -1.0(4)
C14 C15 C16 C11 0.6(3)
C12 C11 C16 C15 0.2(3)
N2 C11 C16 C15 -178.89(19)
N1 C10 C17 O4 -1.2(3)
C9 C10 C17 O4 177.6(2)
N1 C10 C17 O3 178.78(19)
C9 C10 C17 O3 -2.4(3)
C9 C10 N1 N2 1.4(2)
C17 C10 N1 N2 -179.59(18)
C10 N1 N2 C8 -1.6(2)
C10 N1 N2 C11 -177.73(18)
C9 C8 N2 N1 1.3(2)
O2 C8 N2 N1 -176.95(16)
C9 C8 N2 C11 177.0(2)
O2 C8 N2 C11 -1.2(3)
C12 C11 N2 N1 -130.6(2)
C16 C11 N2 N1 48.5(3)
C12 C11 N2 C8 54.0(3)
C16 C11 N2 C8 -126.9(2)
O1 C7 O2 C8 -0.1(3)
C1 C7 O2 C8 178.98(16)
N2 C8 O2 C7 179.20(18)
C9 C8 O2 C7 1.6(3)
O4 C17 O3 C18 -0.2(3)
C10 C17 O3 C18 179.80(17)

loop_
_cod_related_entry_id
_cod_related_entry_database
_cod_related_entry_code
1 ChemSpider 30651998
